data_1551332
loop_
_publ_author_name
'Marc A. Little'
'Michael E. Briggs'
'James T. A. Jones'
'Marc Schmidtmann'
'Tom Hasell'
'Samantha Y. Chong'
'Kim E. Jelfs'
'Linjiang Chen'
'Andrew I. Cooper'

_publ_section_title
;
 Trapping virtual pores by crystal retro-engineering
;
_journal_name_full 'Nature Chemistry'
_journal_page_first 153
_journal_page_last 159
_journal_paper_doi 10.1038/nchem.2156
_journal_volume 7
_journal_year 2015
_chemical_absolute_configuration unk
_chemical_formula_moiety '3(C H Cl3), 7(C H4 O), 4.75(H2 O), 2(C72 H84 N12)'
_chemical_formula_sum 'C154 H208.5 Cl9 N24 O11.75'
_chemical_formula_weight 2902.996
_space_group_crystal_system monoclinic
_space_group_IT_number 5
_space_group_name_Hall 'C 2y'
_space_group_name_H-M_alt 'C 1 2 1'
_atom_sites_solution_hydrogens geom
_atom_sites_solution_primary direct
_atom_sites_solution_secondary difmap
_cell_angle_alpha 90.00
_cell_angle_beta 93.452(2)
_cell_angle_gamma 90.00
_cell_formula_units_Z 4
_cell_length_a 34.796(3)
_cell_length_b 19.8984(14)
_cell_length_c 26.7636(18)
_cell_measurement_reflns_used 9789
_cell_measurement_temperature 100
_cell_measurement_theta_max 22.526
_cell_measurement_theta_min 2.458
_cell_volume 18497(2)
_computing_cell_refinement 'Bruker AXS SAINT V7.68A'
_computing_data_collection 'CrystalClear-SM Expert 2.1 (Rigaku, 2011)'
_computing_data_reduction 'Bruker AXS SAINT V7.68A'
_computing_molecular_graphics
;45
O. V. Dolomanov, L. J. Bourhis, R. J. Gildea, J. A. K. Howard and H. Puschmann,
OLEX2: a complete structure solution, refinement and analysis program.
J. Appl. Cryst. (2009). 42, 339-341.
;
_computing_publication_material
;
O. V. Dolomanov, L. J. Bourhis, R. J. Gildea, J. A. K. Howard and H. Puschmann,
OLEX2: a complete structure solution, refinement and analysis program.
J. Appl. Cryst. (2009). 42, 339-341.
;
_computing_structure_refinement
;
XLMP, G.M. Sheldrick, Acta Cryst.
(2008). A64, 112-122
;
_computing_structure_solution 'SHELXS-97 (Sheldrick, 2008)'
_diffrn_ambient_temperature 100
_diffrn_measured_fraction_theta_full 0.993
_diffrn_measured_fraction_theta_max 0.993
_diffrn_measurement_device_type 'Rigaku Saturn724+ (2x2 bin mode)'
_diffrn_measurement_method 'profile data from \w-scans'
_diffrn_radiation_monochromator confocal
_diffrn_radiation_source 'rotating anode'
_diffrn_radiation_type MoK\a
_diffrn_radiation_wavelength 0.71073
_diffrn_reflns_av_R_equivalents 0.0721
_diffrn_reflns_av_unetI/netI 0.0530
_diffrn_reflns_limit_h_max 38
_diffrn_reflns_limit_h_min -38
_diffrn_reflns_limit_k_max 22
_diffrn_reflns_limit_k_min -22
_diffrn_reflns_limit_l_max 28
_diffrn_reflns_limit_l_min -29
_diffrn_reflns_number 162101
_diffrn_reflns_theta_full 23.31
_diffrn_reflns_theta_max 23.31
_diffrn_reflns_theta_min 0.76
_diffrn_standards_number 0
_exptl_absorpt_coefficient_mu 0.191
_exptl_absorpt_correction_T_max 0.7449
_exptl_absorpt_correction_T_min 0.5146
_exptl_absorpt_correction_type multi-scan
_exptl_absorpt_process_details
;
SADABS-2008/1 (Bruker,2008) was used for absorption correction.
wR2(int) was 0.1211 before and 0.0759 after correction.
The Ratio of minimum to maximum transmission is 0.6908.
The \l/2 correction factor is 0.0000.
;
_exptl_crystal_colour colourless
_exptl_crystal_colour_primary colourless
_exptl_crystal_density_diffrn 1.039
_exptl_crystal_density_method 'not measured'
_exptl_crystal_description needle
_exptl_crystal_F_000 6162
_exptl_crystal_size_max 0.321
_exptl_crystal_size_mid 0.274
_exptl_crystal_size_min 0.121
_refine_diff_density_max 1.214
_refine_diff_density_min -1.383
_refine_diff_density_rms 0.203
_refine_ls_abs_structure_details 'Flack H D (1983), Acta Cryst. A39, 876-881'
_refine_ls_abs_structure_Flack 0.2(2)
_refine_ls_extinction_method none
_refine_ls_goodness_of_fit_ref 1.940
_refine_ls_hydrogen_treatment constr
_refine_ls_matrix_type full
_refine_ls_number_parameters 1679
_refine_ls_number_reflns 26569
_refine_ls_number_restraints 45
_refine_ls_restrained_S_all 1.942
_refine_ls_R_factor_all 0.1833
_refine_ls_R_factor_gt 0.1641
_refine_ls_shift/su_max 0.000
_refine_ls_shift/su_mean 0.000
_refine_ls_structure_factor_coef Fsqd
_refine_ls_weighting_details 'calc w=1/[\s^2^(Fo^2^)+(0.2000P)^2^+0.0000P] where P=(Fo^2^+2Fc^2^)/3'
_refine_ls_weighting_scheme calc
_refine_ls_wR_factor_gt 0.4202
_refine_ls_wR_factor_ref 0.4368
_reflns_number_gt 21994
_reflns_number_total 26569
_reflns_threshold_expression >2sigma(I)
_cod_data_source_file nchem.2156-s15.cif
_cod_data_source_block Phase_3_CHCl3
_cod_database_code 1551332
_olex2_refinement_description
;
1. Fixed Uiso
 At 1.2 times of:
  All C(H) groups, All C(H,H) groups
 At 1.5 times of:
  All C(H,H,H) groups, All O(H) groups
2. Shared sites
{C156, C56B}
{C155, C55B}
{C149, C49B}
3. Restrained distances
 O20-C156 = O19-C156
 1.43 with sigma of 0.02
 O16-C154
 1.43 with sigma of 0.02
 O11-C152
 1.43 with sigma of 0.02
 O8-C149
 1.43 with sigma of 0.005
 Cl8-C145 = Cl9-C145 = Cl7-C145
 1.73 with sigma of 0.005
4. Rigid bond restraints
 N12, C49, C50, C51, C52, C53, C54, N11
 with sigma for 1-2 distances of 0.01 and sigma for 1-3 distances of 0.01
 N2, C55, C56, C57, C58, C59, C60, N1
 with sigma for 1-2 distances of 0.01 and sigma for 1-3 distances of 0.01
5. Uiso/Uaniso restraints and constraints
Uiso(C156) = Uiso(C56B)
Uiso(C155) = Uiso(C55B)
Uiso(C149) = Uiso(C49B)
6. Others
 Fixed Sof: O2(0.5) H2(0.5) O3(0.5) O4(0.5) O5(0.25) O6(0.5) O8(0.5) H8A(0.5)
 O9(0.5) O10(0.5) H10(0.5) O11(0.5) H11Q(0.5) O12(0.5) O13(0.5) H13M(0.5)
 O14(0.5) H14(0.5) O15(0.5) H15P(0.5) O16(0.5) H16A(0.5) O17(0.5) O18(0.5)
 O19(0.5) H19(0.5) O20(0.5) H20A(0.5) C49B(0.5) H49A(0.5) H49B(0.5) H49C(0.5)
 C55B(0.5) H55A(0.5) H55B(0.5) H55C(0.5) C56B(0.5) H56C(0.5) H56D(0.5)
 H56E(0.5) C149(0.5) H14L(0.5) H14M(0.5) H14N(0.5) C152(0.5) H15G(0.5)
 H15H(0.5) H15I(0.5) C153(0.5) H15D(0.5) H15E(0.5) H15F(0.5) C154(0.5)
 H15Q(0.5) H15R(0.5) H15S(0.5) C155(0.5) H15M(0.5) H15N(0.5) H15O(0.5)
 C156(0.5) H15T(0.5) H15U(0.5) H15V(0.5) C157(0.5) H15J(0.5) H15K(0.5) H15L(0.5)
7.a Ternary CH refined with riding coordinates:
 C37(H37), C42(H42), C43(H43), C48(H48), C49(H49), C54(H54), C55(H55),
 C60(H60), C61(H61), C66(H66), C67(H67), C72(H72), C109(H109), C114(H114),
 C115(H115), C120(H120), C121(H121), C126(H126), C127(H127), C132(H132),
 C133(H133), C138(H138), C139(H139), C144(H144), C145(H145), C146(H146),
 C147(H147)
7.b Secondary CH2 refined with riding coordinates:
 C38(H38A,H38B), C39(H39A,H39B), C40(H40A,H40B), C41(H41A,H41B), C44(H44A,
 H44B), C45(H45A,H45B), C46(H46A,H46B), C47(H47A,H47B), C50(H50A,H50B),
 C51(H51A,H51B), C52(H52A,H52B), C53(H53A,H53B), C56(H56A,H56B), C57(H57A,H57B),
  C58(H58A,H58B), C59(H59A,H59B), C62(H62A,H62B), C63(H63A,H63B), C64(H64A,
 H64B), C65(H65A,H65B), C68(H68A,H68B), C69(H69A,H69B), C70(H70A,H70B),
 C71(H71A,H71B), C110(H11A,H11B), C111(H11C,H11D), C112(H11E,H11F), C113(H11G,
 H11H), C116(H11I,H11J), C117(H11K,H11L), C118(H11M,H11N), C119(H11O,H11P),
 C122(H12A,H12B), C123(H12C,H12D), C124(H12E,H12F), C125(H12G,H12H), C128(H12I,
 H12J), C129(H12K,H12L), C130(H13A,H13B), C131(H13C,H13D), C134(H13E,H13F),
 C135(H13G,H13H), C136(H13I,H13J), C137(H13K,H13L), C140(H14A,H14B), C141(H14C,
 H14D), C142(H14E,H14F), C143(H14G,H14H)
7.c Me refined with riding coordinates:
 C49B(H49A,H49B,H49C), C55B(H55A,H55B,H55C), C56B(H56C,H56D,H56E), C148(H14I,
 H14J,H14K), C149(H14L,H14M,H14N), C150(H15A,H15B,H15C), C152(H15G,H15H,H15I),
 C153(H15D,H15E,H15F), C154(H15Q,H15R,H15S), C155(H15M,H15N,H15O), C156(H15T,
 H15U,H15V), C157(H15J,H15K,H15L)
7.d Aromatic/amide H refined with riding coordinates:
 C1(H1), C3(H3), C5(H5), C7(H7), C8(H8), C9(H9), C11(H11), C13(H13), C15(H15),
 C16(H16), C17(H17), C18(H18), C20(H20), C22(H22), C24(H24), C25(H25), C26(H26),
  C27(H27), C29(H29), C31(H31), C33(H33), C34(H34), C35(H35), C36(H36),
 C73(H73), C75(H75), C77(H77), C79(H79), C80(H80), C81(H81), C83(H83), C85(H85),
  C87(H87), C88(H88), C89(H89), C90(H90), C92(H92), C94(H94), C96(H96),
 C97(H97), C98(H98), C99(H99), C101(H101), C103(H103), C105(H105), C106(H106),
 C107(H107), C108(H108)
7.e Tetrahedral OH refined with riding coordinates:
 O1(H1A), O2(H2), O7(H7A), O8(H8A), O10(H10), O11(H11Q), O13(H13M), O14(H14),
 O15(H15P), O16(H16A), O19(H19), O20(H20A)
;

loop_
_space_group_symop_id
_space_group_symop_operation_xyz
1 'x, y, z'
2 '-x, y, -z'
3 'x+1/2, y+1/2, z'
4 '-x+1/2, y+1/2, -z'

loop_
_atom_site_label
_atom_site_type_symbol
_atom_site_fract_x
_atom_site_fract_y
_atom_site_fract_z
_atom_site_U_iso_or_equiv
_atom_site_adp_type
_atom_site_occupancy
_atom_site_symmetry_multiplicity
_atom_site_calc_flag
_atom_site_refinement_flags
_atom_site_disorder_assembly
_atom_site_disorder_group
Cl1 Cl 0.33855(16) 0.8585(3) 0.0772(2) 0.1340(16) Uiso 1 1 d . . .
Cl2 Cl 0.3106(2) 0.8897(4) -0.0236(3) 0.164(2) Uiso 1 1 d . . .
Cl3 Cl 0.37934(19) 0.8064(4) -0.0103(3) 0.1546(19) Uiso 1 1 d . . .
Cl4 Cl 0.2754(3) 1.0022(5) 0.2517(4) 0.206(3) Uiso 1 1 d . . .
Cl5 Cl 0.2619(3) 0.8610(5) 0.2181(3) 0.193(3) Uiso 1 1 d . . .
Cl6 Cl 0.3392(3) 0.9234(6) 0.2241(4) 0.230(4) Uiso 1 1 d . . .
Cl7 Cl 0.1147(2) 0.8624(4) 0.4921(3) 0.166(2) Uiso 1 1 d D . .
Cl8 Cl 0.1864(3) 0.9318(6) 0.5131(4) 0.217(4) Uiso 1 1 d D . .
Cl9 Cl 0.1640(3) 0.8846(5) 0.4137(3) 0.194(3) Uiso 1 1 d D . .
O1 O 0.3356(6) 1.1382(12) -0.0293(8) 0.190(7) Uiso 1 1 d . . .
H1A H 0.3219 1.1517 -0.0064 0.286 Uiso 1 1 calc R . .
O2 O 0.4288(8) 0.5435(15) -0.0497(11) 0.137(8) Uiso 0.50 1 d P . .
H2 H 0.4240 0.5583 -0.0213 0.206 Uiso 0.50 1 calc PR . .
O3 O 0.4194(10) 1.2006(19) -0.0691(13) 0.163(11) Uiso 0.50 1 d P . .
O4 O 0.4868(4) 0.7828(8) -0.0269(6) 0.071(4) Uiso 0.50 1 d P . .
O5 O 0.5000 1.157(2) 0.0000 0.129(11) Uiso 0.50 2 d SP . .
O6 O 0.4677(7) 0.4705(13) 0.1218(10) 0.122(7) Uiso 0.50 1 d P . .
O7 O 0.2267(2) 0.6754(5) -0.0268(3) 0.087(2) Uiso 1 1 d . . .
H7A H 0.2167 0.6605 -0.0540 0.131 Uiso 1 1 calc R . .
O8 O 0.1577(4) 0.8263(8) -0.0778(6) 0.073(4) Uiso 0.50 1 d PD A 1
H8A H 0.1567 0.8424 -0.1068 0.109 Uiso 0.50 1 calc PR A 1
O9 O 0.1020(6) 0.9222(11) -0.0082(8) 0.102(5) Uiso 0.50 1 d P . .
O10 O 0.0793(8) 0.8455(14) -0.1004(10) 0.129(8) Uiso 0.50 1 d P B 2
H10 H 0.0745 0.8180 -0.1238 0.194 Uiso 0.50 1 calc PR B 2
O11 O 0.4562(6) 0.9077(11) 0.2804(7) 0.101(5) Uiso 0.50 1 d PD C 1
H11Q H 0.4388 0.8784 0.2771 0.151 Uiso 0.50 1 calc PR C 1
O12 O 0.4336(6) 0.8459(10) 0.3574(7) 0.095(5) Uiso 0.50 1 d P D 2
O13 O 0.4368(5) 0.7745(10) 0.5215(7) 0.090(5) Uiso 0.50 1 d P . .
H13M H 0.4374 0.7563 0.5498 0.135 Uiso 0.50 1 calc PR . .
O14 O 0.3251(6) 0.7017(11) 0.4893(7) 0.097(5) Uiso 0.50 1 d P E 1
H14 H 0.3398 0.7232 0.4714 0.146 Uiso 0.50 1 calc PR E 1
O15 O 0.2768(4) 0.6643(8) 0.4582(6) 0.075(4) Uiso 0.50 1 d P F 2
H15P H 0.2648 0.6581 0.4841 0.112 Uiso 0.50 1 calc PR F 2
O16 O 0.4669(8) 0.4767(15) -0.1802(12) 0.141(9) Uiso 0.50 1 d PD G 1
H16A H 0.4515 0.5080 -0.1751 0.211 Uiso 0.50 1 calc PR G 1
O17 O 0.4770(7) 0.4893(13) -0.2196(10) 0.116(7) Uiso 0.50 1 d P H 2
O18 O 0.4627(8) 0.8928(15) -0.3332(11) 0.137(8) Uiso 0.50 1 d P . .
O19 O 0.3961(5) 0.8233(10) -0.4160(7) 0.097(5) Uiso 0.50 1 d PD I 1
H19 H 0.3818 0.7978 -0.4004 0.146 Uiso 0.50 1 calc PR I 1
O20 O 0.3928(5) 0.8914(10) -0.5049(7) 0.092(5) Uiso 0.50 1 d PD J 2
H20A H 0.3911 0.8692 -0.5316 0.138 Uiso 0.50 1 calc PR J 2
O21 O 0.2606(4) 0.7119(7) -0.4576(5) 0.133(4) Uiso 1 1 d . . .
N1 N 0.0538(2) 1.0902(4) 0.5365(3) 0.0461(16) Uani 1 1 d U K 1
N2 N 0.0788(3) 1.0249(4) 0.6295(3) 0.062(2) Uani 1 1 d U K 1
N3 N 0.1438(3) 0.7215(5) 0.6325(4) 0.073(3) Uani 1 1 d . K 1
N4 N 0.1307(3) 0.6380(5) 0.5420(4) 0.079(3) Uani 1 1 d . K 1
N5 N 0.2591(2) 0.9722(4) 0.6421(3) 0.0507(18) Uani 1 1 d . K 1
N6 N 0.3081(2) 0.9910(3) 0.5615(3) 0.0516(19) Uani 1 1 d . K 1
N7 N 0.1474(2) 1.1451(4) 0.3440(3) 0.0520(19) Uani 1 1 d . K 1
N8 N 0.2281(2) 1.1342(4) 0.3645(2) 0.0439(16) Uani 1 1 d . K 1
N9 N 0.2872(3) 0.8282(4) 0.3559(3) 0.060(2) Uani 1 1 d . K 1
N10 N 0.2409(3) 0.7069(4) 0.3646(3) 0.059(2) Uani 1 1 d . K 1
N11 N 0.0280(3) 0.8968(5) 0.3482(3) 0.070(3) Uani 1 1 d U K 1
N12 N 0.0571(3) 0.7650(4) 0.3335(4) 0.068(2) Uani 1 1 d U K 1
N13 N 0.2148(2) 0.7987(3) 0.1249(3) 0.0448(16) Uani 1 1 d . L 1
N14 N 0.2548(2) 0.6736(3) 0.1199(2) 0.0481(18) Uani 1 1 d . L 1
N15 N 0.3523(2) 0.5878(4) -0.0671(3) 0.0480(18) Uani 1 1 d . L 1
N16 N 0.33440(19) 0.6701(3) -0.1548(2) 0.0379(15) Uani 1 1 d . L 1
N17 N 0.23182(19) 0.9350(3) -0.1674(2) 0.0392(15) Uani 1 1 d . L 1
N18 N 0.1881(2) 0.9629(3) -0.0799(2) 0.0398(15) Uani 1 1 d . L 1
N19 N 0.4158(2) 0.9549(3) -0.1639(2) 0.0421(16) Uani 1 1 d . L 1
N20 N 0.45640(19) 1.0203(3) -0.0790(3) 0.0427(16) Uani 1 1 d . L 1
N21 N 0.3719(2) 1.0865(3) 0.1215(3) 0.0466(17) Uani 1 1 d . L 1
N22 N 0.2882(2) 1.0901(3) 0.1099(2) 0.0398(15) Uani 1 1 d . L 1
N23 N 0.4781(2) 0.8260(3) 0.1138(2) 0.0403(15) Uani 1 1 d . L 1
N24 N 0.4396(2) 0.7030(4) 0.1339(3) 0.0475(17) Uani 1 1 d . L 1
C1 C 0.2617(3) 0.9613(4) 0.3796(3) 0.057(2) Uani 1 1 d . K 1
H1 H 0.2576 0.9480 0.3456 0.068 Uiso 1 1 calc R K 1
C2 C 0.2791(3) 0.9173(4) 0.4150(3) 0.051(2) Uani 1 1 d . K 1
C3 C 0.2872(3) 0.9375(4) 0.4624(3) 0.055(2) Uani 1 1 d . K 1
H3 H 0.2998 0.9075 0.4857 0.066 Uiso 1 1 calc R K 1
C4 C 0.2772(3) 1.0029(5) 0.4781(3) 0.057(2) Uani 1 1 d . K 1
C5 C 0.2589(3) 1.0456(4) 0.4426(3) 0.051(2) Uani 1 1 d . K 1
H5 H 0.2524 1.0899 0.4524 0.062 Uiso 1 1 calc R K 1
C6 C 0.2503(3) 1.0260(4) 0.3952(3) 0.051(2) Uani 1 1 d . K 1
C7 C 0.2922(3) 0.8509(5) 0.4005(3) 0.060(3) Uani 1 1 d . K 1
H7 H 0.3050 0.8234 0.4253 0.072 Uiso 1 1 calc R K 1
C8 C 0.2858(2) 1.0263(4) 0.5306(3) 0.0410(19) Uani 1 1 d . K 1
H8 H 0.2750 1.0671 0.5416 0.049 Uiso 1 1 calc R K 1
C9 C 0.2338(3) 1.0734(4) 0.3548(3) 0.053(2) Uani 1 1 d . K 1
H9 H 0.2278 1.0568 0.3220 0.063 Uiso 1 1 calc R K 1
C10 C 0.1094(3) 1.0842(5) 0.4007(3) 0.053(2) Uani 1 1 d . K 1
C11 C 0.0949(2) 1.0842(4) 0.4484(3) 0.048(2) Uani 1 1 d . K 1
H11 H 0.1030 1.1179 0.4720 0.058 Uiso 1 1 calc R K 1
C12 C 0.0688(3) 1.0353(5) 0.4617(3) 0.052(2) Uani 1 1 d . K 1
C13 C 0.0564(3) 0.9857(4) 0.4255(4) 0.054(2) Uani 1 1 d . K 1
H13 H 0.0383 0.9524 0.4338 0.065 Uiso 1 1 calc R K 1
C14 C 0.0706(3) 0.9864(5) 0.3795(4) 0.057(2) Uani 1 1 d . K 1
C15 C 0.0970(3) 1.0325(5) 0.3661(3) 0.058(2) Uani 1 1 d . K 1
H15 H 0.1073 1.0304 0.3340 0.070 Uiso 1 1 calc R K 1
C16 C 0.1347(3) 1.1381(5) 0.3869(4) 0.052(2) Uani 1 1 d . K 1
H16 H 0.1424 1.1703 0.4118 0.062 Uiso 1 1 calc R K 1
C17 C 0.0508(2) 1.0403(5) 0.5099(4) 0.049(2) Uani 1 1 d . K 1
H17 H 0.0363 1.0032 0.5209 0.059 Uiso 1 1 calc R K 1
C18 C 0.0551(3) 0.9381(6) 0.3415(4) 0.066(3) Uani 1 1 d . K 1
H18 H 0.0661 0.9380 0.3098 0.079 Uiso 1 1 calc R K 1
C19 C 0.1373(3) 0.9656(5) 0.6294(3) 0.059(2) Uani 1 1 d . K 1
C20 C 0.1765(3) 0.9673(5) 0.6357(4) 0.061(3) Uani 1 1 d . K 1
H20 H 0.1886 1.0098 0.6403 0.073 Uiso 1 1 calc R K 1
C21 C 0.1994(3) 0.9112(5) 0.6356(4) 0.059(3) Uani 1 1 d . K 1
C22 C 0.1826(3) 0.8481(5) 0.6337(4) 0.062(3) Uani 1 1 d . K 1
H22 H 0.1984 0.8092 0.6350 0.075 Uiso 1 1 calc R K 1
C23 C 0.1416(3) 0.8411(5) 0.6298(4) 0.060(2) Uani 1 1 d . K 1
C24 C 0.1191(3) 0.8999(5) 0.6268(4) 0.065(3) Uani 1 1 d . K 1
H24 H 0.0918 0.8967 0.6231 0.078 Uiso 1 1 calc R K 1
C25 C 0.1137(3) 1.0231(5) 0.6304(4) 0.057(2) Uani 1 1 d . K 1
H25 H 0.1265 1.0652 0.6320 0.069 Uiso 1 1 calc R K 1
C26 C 0.2410(3) 0.9156(5) 0.6385(4) 0.055(2) Uani 1 1 d . K 1
H26 H 0.2555 0.8752 0.6378 0.067 Uiso 1 1 calc R K 1
C27 C 0.1229(3) 0.7732(6) 0.6279(4) 0.066(3) Uani 1 1 d . K 1
H27 H 0.0957 0.7691 0.6232 0.079 Uiso 1 1 calc R K 1
C28 C 0.1052(4) 0.7270(6) 0.3944(5) 0.075(3) Uani 1 1 d . K 1
C29 C 0.1110(4) 0.7020(5) 0.4440(5) 0.077(3) Uani 1 1 d . K 1
H29 H 0.0899 0.6948 0.4643 0.092 Uiso 1 1 calc R K 1
C30 C 0.1493(3) 0.6879(5) 0.4624(4) 0.062(3) Uani 1 1 d . K 1
C31 C 0.1800(3) 0.6975(5) 0.4339(5) 0.069(3) Uani 1 1 d . K 1
H31 H 0.2052 0.6887 0.4482 0.082 Uiso 1 1 calc R K 1
C32 C 0.1757(3) 0.7198(5) 0.3843(5) 0.066(3) Uani 1 1 d . K 1
C33 C 0.1360(3) 0.7336(5) 0.3668(4) 0.063(3) Uani 1 1 d . K 1
H33 H 0.1315 0.7483 0.3331 0.076 Uiso 1 1 calc R K 1
C34 C 0.0656(3) 0.7393(5) 0.3768(5) 0.067(3) Uani 1 1 d . K 1
H34 H 0.0455 0.7281 0.3978 0.080 Uiso 1 1 calc R K 1
C35 C 0.1571(4) 0.6591(5) 0.5158(5) 0.075(3) Uani 1 1 d . K 1
H35 H 0.1829 0.6573 0.5293 0.090 Uiso 1 1 calc R K 1
C36 C 0.2072(3) 0.7242(5) 0.3524(3) 0.056(2) Uani 1 1 d . K 1
H36 H 0.2021 0.7415 0.3196 0.068 Uiso 1 1 calc R K 1
C37 C 0.2704(3) 0.7139(4) 0.3274(3) 0.058(3) Uani 1 1 d . K 1
H37 H 0.2583 0.7341 0.2961 0.070 Uiso 1 1 calc R K 1
C38 C 0.2855(3) 0.6416(5) 0.3156(4) 0.061(3) Uani 1 1 d . K 1
H38A H 0.2951 0.6194 0.3471 0.073 Uiso 1 1 calc R K 1
H38B H 0.2642 0.6142 0.3003 0.073 Uiso 1 1 calc R K 1
C39 C 0.3180(4) 0.6458(5) 0.2797(4) 0.074(3) Uani 1 1 d . K 1
H39A H 0.3077 0.6632 0.2470 0.089 Uiso 1 1 calc R K 1
H39B H 0.3285 0.6002 0.2744 0.089 Uiso 1 1 calc R K 1
C40 C 0.3505(3) 0.6919(5) 0.3005(5) 0.071(3) Uani 1 1 d . K 1
H40A H 0.3708 0.6952 0.2763 0.086 Uiso 1 1 calc R K 1
H40B H 0.3621 0.6732 0.3322 0.086 Uiso 1 1 calc R K 1
C41 C 0.3332(3) 0.7638(5) 0.3102(4) 0.063(3) Uani 1 1 d . K 1
H41A H 0.3540 0.7943 0.3229 0.076 Uiso 1 1 calc R K 1
H41B H 0.3218 0.7824 0.2783 0.076 Uiso 1 1 calc R K 1
C42 C 0.3027(3) 0.7592(4) 0.3477(3) 0.049(2) Uani 1 1 d . K 1
H42 H 0.3142 0.7407 0.3800 0.059 Uiso 1 1 calc R K 1
C43 C 0.2120(3) 1.1759(4) 0.3218(3) 0.0411(19) Uani 1 1 d . K 1
H43 H 0.2090 1.1471 0.2911 0.049 Uiso 1 1 calc R K 1
C44 C 0.2383(3) 1.2318(4) 0.3122(3) 0.051(2) Uani 1 1 d . K 1
H44A H 0.2631 1.2132 0.3019 0.061 Uiso 1 1 calc R K 1
H44B H 0.2437 1.2573 0.3436 0.061 Uiso 1 1 calc R K 1
C45 C 0.2222(3) 1.2799(5) 0.2715(3) 0.057(2) Uani 1 1 d . K 1
H45A H 0.2392 1.3198 0.2705 0.068 Uiso 1 1 calc R K 1
H45B H 0.2222 1.2573 0.2386 0.068 Uiso 1 1 calc R K 1
C46 C 0.1814(3) 1.3026(5) 0.2808(3) 0.058(3) Uani 1 1 d . K 1
H46A H 0.1824 1.3346 0.3092 0.069 Uiso 1 1 calc R K 1
H46B H 0.1705 1.3266 0.2508 0.069 Uiso 1 1 calc R K 1
C47 C 0.1555(3) 1.2456(4) 0.2922(3) 0.048(2) Uani 1 1 d . K 1
H47A H 0.1510 1.2178 0.2618 0.058 Uiso 1 1 calc R K 1
H47B H 0.1303 1.2639 0.3011 0.058 Uiso 1 1 calc R K 1
C48 C 0.1719(3) 1.2001(4) 0.3358(3) 0.051(2) Uani 1 1 d . K 1
H48 H 0.1749 1.2275 0.3672 0.061 Uiso 1 1 calc R K 1
C49 C 0.0170(3) 0.7817(7) 0.3256(5) 0.081(3) Uani 1 1 d U K 1
H49 H 0.0025 0.7758 0.3564 0.098 Uiso 1 1 calc R K 1
C49B C 0.1194(7) 0.817(3) -0.0622(19) 0.28(2) Uiso 0.50 1 d P B 2
H49A H 0.1388 0.7983 -0.0834 0.414 Uiso 0.50 1 calc PR B 2
H49B H 0.1110 0.7818 -0.0395 0.414 Uiso 0.50 1 calc PR B 2
H49C H 0.1305 0.8544 -0.0426 0.414 Uiso 0.50 1 calc PR B 2
C50 C 0.0015(4) 0.7360(7) 0.2814(6) 0.099(5) Uani 1 1 d U K 1
H50A H 0.0033 0.6883 0.2916 0.119 Uiso 1 1 calc R K 1
H50B H 0.0175 0.7424 0.2523 0.119 Uiso 1 1 calc R K 1
C51 C -0.0414(5) 0.7542(9) 0.2660(7) 0.125(6) Uani 1 1 d U K 1
H51A H -0.0575 0.7487 0.2950 0.150 Uiso 1 1 calc R K 1
H51B H -0.0515 0.7240 0.2388 0.150 Uiso 1 1 calc R K 1
C52 C -0.0425(5) 0.8294(9) 0.2475(9) 0.142(8) Uani 1 1 d U K 1
H52A H -0.0251 0.8360 0.2200 0.170 Uiso 1 1 calc R K 1
H52B H -0.0690 0.8423 0.2355 0.170 Uiso 1 1 calc R K 1
C53 C -0.0290(4) 0.8712(9) 0.2936(9) 0.138(8) Uani 1 1 d U K 1
H53A H -0.0440 0.8593 0.3226 0.166 Uiso 1 1 calc R K 1
H53B H -0.0325 0.9198 0.2866 0.166 Uiso 1 1 calc R K 1
C54 C 0.0147(4) 0.8545(6) 0.3049(5) 0.081(3) Uani 1 1 d U K 1
H54 H 0.0304 0.8611 0.2752 0.097 Uiso 1 1 calc R K 1
C55 C 0.0590(3) 1.0916(6) 0.6286(3) 0.058(2) Uani 1 1 d U K 1
H55 H 0.0786 1.1281 0.6269 0.070 Uiso 1 1 calc R K 1
C55B C 0.3140(7) 0.6177(13) 0.4600(9) 0.146(7) Uiso 0.50 1 d P F 2
H55A H 0.3202 0.6061 0.4258 0.219 Uiso 0.50 1 calc PR F 2
H55B H 0.3090 0.5765 0.4786 0.219 Uiso 0.50 1 calc PR F 2
H55C H 0.3357 0.6417 0.4767 0.219 Uiso 0.50 1 calc PR F 2
C56 C 0.0371(4) 1.1004(8) 0.6755(4) 0.083(4) Uani 1 1 d U K 1
H56A H 0.0554 1.1008 0.7052 0.100 Uiso 1 1 calc R K 1
H56B H 0.0192 1.0621 0.6788 0.100 Uiso 1 1 calc R K 1
C56B C 0.3733(6) 0.8517(13) -0.4631(8) 0.155(8) Uiso 0.50 1 d P J 2
H56C H 0.3533 0.8223 -0.4784 0.233 Uiso 0.50 1 calc PR J 2
H56D H 0.3616 0.8834 -0.4405 0.233 Uiso 0.50 1 calc PR J 2
H56E H 0.3926 0.8246 -0.4442 0.233 Uiso 0.50 1 calc PR J 2
C57 C 0.0140(4) 1.1669(9) 0.6730(4) 0.098(5) Uani 1 1 d U K 1
H57A H -0.0010 1.1710 0.7031 0.117 Uiso 1 1 calc R K 1
H57B H 0.0320 1.2054 0.6726 0.117 Uiso 1 1 calc R K 1
C58 C -0.0136(3) 1.1690(6) 0.6258(4) 0.063(3) Uani 1 1 d U K 1
H58A H -0.0335 1.1338 0.6280 0.076 Uiso 1 1 calc R K 1
H58B H -0.0266 1.2132 0.6235 0.076 Uiso 1 1 calc R K 1
C59 C 0.0078(3) 1.1580(5) 0.5811(3) 0.057(2) Uani 1 1 d U K 1
H59A H 0.0254 1.1966 0.5772 0.068 Uiso 1 1 calc R K 1
H59B H -0.0107 1.1574 0.5515 0.068 Uiso 1 1 calc R K 1
C60 C 0.0311(3) 1.0945(5) 0.5813(3) 0.0502(19) Uani 1 1 d U K 1
H60 H 0.0132 1.0551 0.5816 0.060 Uiso 1 1 calc R K 1
C61 C 0.3010(2) 0.9708(4) 0.6468(3) 0.046(2) Uani 1 1 d . K 1
H61 H 0.3099 0.9243 0.6395 0.056 Uiso 1 1 calc R K 1
C62 C 0.3142(3) 0.9888(5) 0.7014(3) 0.047(2) Uani 1 1 d . K 1
H62A H 0.3023 1.0320 0.7105 0.057 Uiso 1 1 calc R K 1
H62B H 0.3051 0.9537 0.7241 0.057 Uiso 1 1 calc R K 1
C63 C 0.3584(3) 0.9947(4) 0.7085(3) 0.048(2) Uani 1 1 d . K 1
H63A H 0.3658 1.0084 0.7434 0.057 Uiso 1 1 calc R K 1
H63B H 0.3704 0.9506 0.7023 0.057 Uiso 1 1 calc R K 1
C64 C 0.3727(3) 1.0468(5) 0.6722(3) 0.049(2) Uani 1 1 d . K 1
H64A H 0.3619 1.0914 0.6799 0.059 Uiso 1 1 calc R K 1
H64B H 0.4011 1.0498 0.6761 0.059 Uiso 1 1 calc R K 1
C65 C 0.3606(3) 1.0275(5) 0.6188(3) 0.047(2) Uani 1 1 d . K 1
H65A H 0.3735 0.9849 0.6105 0.057 Uiso 1 1 calc R K 1
H65B H 0.3695 1.0626 0.5960 0.057 Uiso 1 1 calc R K 1
C66 C 0.3175(3) 1.0188(4) 0.6098(3) 0.050(2) Uani 1 1 d . K 1
H66 H 0.3046 1.0636 0.6123 0.060 Uiso 1 1 calc R K 1
C67 C 0.1405(4) 0.6114(6) 0.5912(5) 0.086(4) Uani 1 1 d . K 1
H67 H 0.1691 0.6113 0.5969 0.104 Uiso 1 1 calc R K 1
C68 C 0.1258(5) 0.5378(8) 0.5939(7) 0.108(5) Uani 1 1 d . K 1
H68A H 0.1396 0.5094 0.5705 0.130 Uiso 1 1 calc R K 1
H68B H 0.0980 0.5362 0.5838 0.130 Uiso 1 1 calc R K 1
C69 C 0.1328(6) 0.5105(9) 0.6484(7) 0.111(5) Uani 1 1 d . K 1
H69A H 0.1222 0.4645 0.6509 0.134 Uiso 1 1 calc R K 1
H69B H 0.1606 0.5092 0.6581 0.134 Uiso 1 1 calc R K 1
C70 C 0.1130(6) 0.5565(9) 0.6806(6) 0.114(6) Uani 1 1 d . K 1
H70A H 0.1135 0.5370 0.7147 0.137 Uiso 1 1 calc R K 1
H70B H 0.0857 0.5595 0.6681 0.137 Uiso 1 1 calc R K 1
C71 C 0.1293(5) 0.6277(6) 0.6846(5) 0.091(4) Uani 1 1 d . K 1
H71A H 0.1155 0.6548 0.7088 0.109 Uiso 1 1 calc R K 1
H71B H 0.1571 0.6268 0.6954 0.109 Uiso 1 1 calc R K 1
C72 C 0.1233(4) 0.6566(5) 0.6319(5) 0.075(3) Uani 1 1 d . K 1
H72 H 0.0952 0.6639 0.6236 0.090 Uiso 1 1 calc R K 1
C73 C 0.4518(2) 0.9179(4) 0.0333(3) 0.0423(18) Uani 1 1 d . L 1
H73 H 0.4669 0.8813 0.0229 0.051 Uiso 1 1 calc R L 1
C74 C 0.4394(2) 0.9195(4) 0.0820(3) 0.0422(19) Uani 1 1 d . L 1
C75 C 0.4165(2) 0.9735(5) 0.0958(4) 0.050(2) Uani 1 1 d . L 1
H75 H 0.4075 0.9747 0.1286 0.060 Uiso 1 1 calc R L 1
C76 C 0.4068(2) 1.0242(4) 0.0635(3) 0.045(2) Uani 1 1 d . L 1
C77 C 0.4198(2) 1.0227(5) 0.0139(3) 0.053(2) Uani 1 1 d . L 1
H77 H 0.4131 1.0582 -0.0087 0.063 Uiso 1 1 calc R L 1
C78 C 0.4418(2) 0.9709(4) -0.0010(3) 0.0417(18) Uani 1 1 d . L 1
C79 C 0.4520(2) 0.8690(4) 0.1188(3) 0.0388(18) Uani 1 1 d . L 1
H79 H 0.4395 0.8684 0.1494 0.047 Uiso 1 1 calc R L 1
C80 C 0.3828(3) 1.0841(5) 0.0789(4) 0.050(2) Uani 1 1 d . L 1
H80 H 0.3765 1.1191 0.0557 0.060 Uiso 1 1 calc R L 1
C81 C 0.4570(2) 0.9686(4) -0.0512(3) 0.0361(16) Uani 1 1 d . L 1
H81 H 0.4673 0.9277 -0.0629 0.043 Uiso 1 1 calc R L 1
C82 C 0.3411(2) 0.7885(4) -0.1470(2) 0.0300(16) Uani 1 1 d . L 1
C83 C 0.3674(2) 0.8420(3) -0.1481(2) 0.0319(16) Uani 1 1 d . L 1
H83 H 0.3944 0.8337 -0.1454 0.038 Uiso 1 1 calc R L 1
C84 C 0.3533(2) 0.9087(4) -0.1533(3) 0.0370(17) Uani 1 1 d . L 1
C85 C 0.3143(2) 0.9212(4) -0.1537(2) 0.0325(16) Uani 1 1 d . L 1
H85 H 0.3053 0.9663 -0.1555 0.039 Uiso 1 1 calc R L 1
C86 C 0.2877(2) 0.8683(3) -0.1515(3) 0.0324(16) Uani 1 1 d . L 1
C87 C 0.3019(2) 0.8019(4) -0.1470(3) 0.0368(17) Uani 1 1 d . L 1
H87 H 0.2843 0.7658 -0.1440 0.044 Uiso 1 1 calc R L 1
C88 C 0.3568(2) 0.7190(4) -0.1475(3) 0.0388(17) Uani 1 1 d . L 1
H88 H 0.3837 0.7116 -0.1423 0.047 Uiso 1 1 calc R L 1
C89 C 0.3808(2) 0.9647(4) -0.1576(3) 0.0389(18) Uani 1 1 d . L 1
H89 H 0.3717 1.0096 -0.1555 0.047 Uiso 1 1 calc R L 1
C90 C 0.2471(2) 0.8798(4) -0.1558(3) 0.0378(17) Uani 1 1 d . L 1
H90 H 0.2306 0.8432 -0.1493 0.045 Uiso 1 1 calc R L 1
C91 C 0.2219(3) 0.8844(4) 0.0630(3) 0.049(2) Uani 1 1 d . L 1
C92 C 0.2127(3) 0.9068(4) 0.0146(3) 0.0454(19) Uani 1 1 d . L 1
H92 H 0.1973 0.8791 -0.0075 0.054 Uiso 1 1 calc R L 1
C93 C 0.2253(3) 0.9682(4) -0.0025(3) 0.047(2) Uani 1 1 d . L 1
C94 C 0.2488(2) 1.0089(4) 0.0290(3) 0.0385(17) Uani 1 1 d . L 1
H94 H 0.2578 1.0508 0.0175 0.046 Uiso 1 1 calc R L 1
C95 C 0.2589(2) 0.9871(4) 0.0780(3) 0.0390(17) Uani 1 1 d . L 1
C96 C 0.2457(3) 0.9249(4) 0.0940(3) 0.048(2) Uani 1 1 d . L 1
H96 H 0.2531 0.9099 0.1268 0.057 Uiso 1 1 calc R L 1
C97 C 0.2074(3) 0.8221(4) 0.0820(3) 0.0429(19) Uani 1 1 d . L 1
H97 H 0.1908 0.7965 0.0599 0.051 Uiso 1 1 calc R L 1
C98 C 0.2138(3) 0.9912(4) -0.0545(3) 0.0432(19) Uani 1 1 d . L 1
H98 H 0.2267 1.0284 -0.0682 0.052 Uiso 1 1 calc R L 1
C99 C 0.2816(2) 1.0287(4) 0.1146(3) 0.0437(19) Uani 1 1 d . L 1
H99 H 0.2920 1.0072 0.1441 0.052 Uiso 1 1 calc R L 1
C100 C 0.3865(3) 0.6699(4) 0.0758(3) 0.052(2) Uani 1 1 d . L 1
C101 C 0.3773(3) 0.6466(4) 0.0272(3) 0.049(2) Uani 1 1 d . L 1
H101 H 0.3971 0.6364 0.0054 0.059 Uiso 1 1 calc R L 1
C102 C 0.3378(3) 0.6383(4) 0.0106(3) 0.045(2) Uani 1 1 d . L 1
C103 C 0.3099(2) 0.6530(4) 0.0429(3) 0.0409(19) Uani 1 1 d . L 1
H103 H 0.2835 0.6474 0.0324 0.049 Uiso 1 1 calc R L 1
C104 C 0.3199(2) 0.6763(4) 0.0912(3) 0.0388(18) Uani 1 1 d . L 1
C105 C 0.3586(3) 0.6866(4) 0.1073(3) 0.0425(19) Uani 1 1 d . L 1
H105 H 0.3652 0.7048 0.1395 0.051 Uiso 1 1 calc R L 1
C106 C 0.4280(2) 0.6782(4) 0.0895(4) 0.049(2) Uani 1 1 d . L 1
H106 H 0.4464 0.6657 0.0664 0.059 Uiso 1 1 calc R L 1
C107 C 0.3280(3) 0.6118(4) -0.0390(3) 0.0420(19) Uani 1 1 d . L 1
H107 H 0.3017 0.6127 -0.0510 0.050 Uiso 1 1 calc R L 1
C108 C 0.2896(3) 0.6904(4) 0.1286(3) 0.0427(19) Uani 1 1 d . L 1
H108 H 0.2970 0.7123 0.1592 0.051 Uiso 1 1 calc R L 1
C109 C 0.2290(2) 0.6874(4) 0.1581(3) 0.0427(19) Uani 1 1 d . L 1
H109 H 0.2437 0.7095 0.1868 0.051 Uiso 1 1 calc R L 1
C110 C 0.2101(3) 0.6220(4) 0.1773(3) 0.050(2) Uani 1 1 d . L 1
H11A H 0.1976 0.5979 0.1483 0.060 Uiso 1 1 calc R L 1
H11B H 0.2306 0.5925 0.1923 0.060 Uiso 1 1 calc R L 1
C111 C 0.1812(3) 0.6335(5) 0.2147(3) 0.058(3) Uani 1 1 d . L 1
H11C H 0.1939 0.6529 0.2455 0.070 Uiso 1 1 calc R L 1
H11D H 0.1692 0.5903 0.2234 0.070 Uiso 1 1 calc R L 1
C112 C 0.1507(4) 0.6812(5) 0.1934(4) 0.064(3) Uani 1 1 d . L 1
H11E H 0.1315 0.6890 0.2186 0.077 Uiso 1 1 calc R L 1
H11F H 0.1372 0.6604 0.1637 0.077 Uiso 1 1 calc R L 1
C113 C 0.1679(3) 0.7492(5) 0.1783(4) 0.062(2) Uani 1 1 d . L 1
H11G H 0.1474 0.7792 0.1639 0.074 Uiso 1 1 calc R L 1
H11H H 0.1808 0.7715 0.2078 0.074 Uiso 1 1 calc R L 1
C114 C 0.1970(3) 0.7337(4) 0.1394(3) 0.0422(19) Uani 1 1 d . L 1
H114 H 0.1833 0.7133 0.1093 0.051 Uiso 1 1 calc R L 1
C115 C 0.3104(2) 1.1237(4) 0.1508(3) 0.0388(18) Uani 1 1 d . L 1
H115 H 0.3149 1.0909 0.1789 0.047 Uiso 1 1 calc R L 1
C116 C 0.2875(3) 1.1845(4) 0.1702(3) 0.047(2) Uani 1 1 d . L 1
H11I H 0.2808 1.2154 0.1420 0.057 Uiso 1 1 calc R L 1
H11J H 0.2632 1.1682 0.1834 0.057 Uiso 1 1 calc R L 1
C117 C 0.3109(3) 1.2230(6) 0.2116(4) 0.063(3) Uani 1 1 d . L 1
H11K H 0.2962 1.2630 0.2213 0.075 Uiso 1 1 calc R L 1
H11L H 0.3147 1.1938 0.2415 0.075 Uiso 1 1 calc R L 1
C118 C 0.3498(3) 1.2452(5) 0.1952(4) 0.064(3) Uani 1 1 d . L 1
H11M H 0.3646 1.2671 0.2234 0.077 Uiso 1 1 calc R L 1
H11N H 0.3463 1.2781 0.1676 0.077 Uiso 1 1 calc R L 1
C119 C 0.3720(3) 1.1837(5) 0.1775(4) 0.058(2) Uani 1 1 d . L 1
H11O H 0.3766 1.1522 0.2059 0.069 Uiso 1 1 calc R L 1
H11P H 0.3973 1.1983 0.1665 0.069 Uiso 1 1 calc R L 1
C120 C 0.3497(2) 1.1469(4) 0.1340(3) 0.0398(18) Uani 1 1 d . L 1
H120 H 0.3463 1.1771 0.1042 0.048 Uiso 1 1 calc R L 1
C121 C 0.4729(2) 1.0118(4) -0.1273(3) 0.0426(18) Uani 1 1 d . L 1
H121 H 0.4874 0.9684 -0.1283 0.051 Uiso 1 1 calc R L 1
C122 C 0.5006(3) 1.0725(5) -0.1353(4) 0.056(2) Uani 1 1 d . L 1
H12A H 0.4861 1.1151 -0.1334 0.067 Uiso 1 1 calc R L 1
H12B H 0.5214 1.0727 -0.1084 0.067 Uiso 1 1 calc R L 1
C123 C 0.5179(3) 1.0677(6) -0.1853(4) 0.067(3) Uani 1 1 d . L 1
H12C H 0.5333 1.0260 -0.1867 0.080 Uiso 1 1 calc R L 1
H12D H 0.5354 1.1063 -0.1895 0.080 Uiso 1 1 calc R L 1
C124 C 0.4865(3) 1.0675(6) -0.2281(4) 0.064(3) Uani 1 1 d . L 1
H12E H 0.4983 1.0620 -0.2606 0.076 Uiso 1 1 calc R L 1
H12F H 0.4723 1.1106 -0.2287 0.076 Uiso 1 1 calc R L 1
C125 C 0.4586(3) 1.0086(5) -0.2196(3) 0.050(2) Uani 1 1 d . L 1
H12G H 0.4378 1.0086 -0.2466 0.059 Uiso 1 1 calc R L 1
H12H H 0.4727 0.9656 -0.2213 0.059 Uiso 1 1 calc R L 1
C126 C 0.4411(2) 1.0141(4) -0.1693(3) 0.0426(19) Uani 1 1 d . L 1
H126 H 0.4259 1.0566 -0.1674 0.051 Uiso 1 1 calc R L 1
C127 C 0.3526(3) 0.6032(3) -0.1566(3) 0.0400(18) Uani 1 1 d . L 1
H127 H 0.3812 0.6079 -0.1523 0.048 Uiso 1 1 calc R L 1
C128 C 0.3410(3) 0.5724(4) -0.2091(3) 0.045(2) Uani 1 1 d . L 1
H12I H 0.3126 0.5728 -0.2146 0.054 Uiso 1 1 calc R L 1
H12J H 0.3518 0.6003 -0.2354 0.054 Uiso 1 1 calc R L 1
C129 C 0.3558(3) 0.4995(4) -0.2134(4) 0.054(2) Uani 1 1 d . L 1
H12K H 0.3462 0.4800 -0.2458 0.065 Uiso 1 1 calc R L 1
H12L H 0.3843 0.4995 -0.2124 0.065 Uiso 1 1 calc R L 1
C130 C 0.3423(4) 0.4568(5) -0.1707(4) 0.068(3) Uani 1 1 d . L 1
H13A H 0.3140 0.4513 -0.1749 0.082 Uiso 1 1 calc R L 1
H13B H 0.3541 0.4116 -0.1723 0.082 Uiso 1 1 calc R L 1
C131 C 0.3527(3) 0.4876(5) -0.1197(4) 0.063(3) Uani 1 1 d . L 1
H13C H 0.3415 0.4599 -0.0935 0.076 Uiso 1 1 calc R L 1
H13D H 0.3810 0.4871 -0.1135 0.076 Uiso 1 1 calc R L 1
C132 C 0.3383(3) 0.5588(4) -0.1157(3) 0.0425(18) Uani 1 1 d . L 1
H132 H 0.3095 0.5587 -0.1180 0.051 Uiso 1 1 calc R L 1
C133 C 0.1894(2) 0.9408(4) -0.1715(3) 0.0414(18) Uani 1 1 d . L 1
H133 H 0.1775 0.8959 -0.1658 0.050 Uiso 1 1 calc R L 1
C134 C 0.1769(3) 0.9660(5) -0.2228(4) 0.054(2) Uani 1 1 d . L 1
H13E H 0.1831 0.9320 -0.2481 0.065 Uiso 1 1 calc R L 1
H13F H 0.1911 1.0077 -0.2299 0.065 Uiso 1 1 calc R L 1
C135 C 0.1331(3) 0.9804(5) -0.2269(4) 0.055(2) Uani 1 1 d . L 1
H13G H 0.1258 0.9991 -0.2604 0.066 Uiso 1 1 calc R L 1
H13H H 0.1188 0.9378 -0.2232 0.066 Uiso 1 1 calc R L 1
C136 C 0.1218(3) 1.0303(5) -0.1865(4) 0.059(2) Uani 1 1 d . L 1
H13I H 0.1338 1.0745 -0.1924 0.070 Uiso 1 1 calc R L 1
H13J H 0.0935 1.0364 -0.1886 0.070 Uiso 1 1 calc R L 1
C137 C 0.1346(2) 1.0052(4) -0.1356(3) 0.0421(18) Uani 1 1 d . L 1
H13K H 0.1204 0.9635 -0.1286 0.050 Uiso 1 1 calc R L 1
H13L H 0.1283 1.0392 -0.1104 0.050 Uiso 1 1 calc R L 1
C138 C 0.1778(2) 0.9909(4) -0.1307(3) 0.0395(18) Uani 1 1 d . L 1
H138 H 0.1921 1.0340 -0.1347 0.047 Uiso 1 1 calc R L 1
C139 C 0.4900(2) 0.7821(4) 0.1577(3) 0.0388(17) Uani 1 1 d . L 1
H139 H 0.4751 0.7952 0.1871 0.047 Uiso 1 1 calc R L 1
C140 C 0.5319(3) 0.7920(5) 0.1702(3) 0.049(2) Uani 1 1 d . L 1
H14A H 0.5368 0.8396 0.1794 0.059 Uiso 1 1 calc R L 1
H14B H 0.5464 0.7817 0.1405 0.059 Uiso 1 1 calc R L 1
C141 C 0.5463(3) 0.7458(5) 0.2145(4) 0.055(2) Uani 1 1 d . L 1
H14C H 0.5743 0.7514 0.2215 0.066 Uiso 1 1 calc R L 1
H14D H 0.5331 0.7577 0.2451 0.066 Uiso 1 1 calc R L 1
C142 C 0.5372(3) 0.6748(6) 0.1997(3) 0.059(2) Uani 1 1 d . L 1
H14E H 0.5459 0.6447 0.2276 0.071 Uiso 1 1 calc R L 1
H14F H 0.5521 0.6631 0.1705 0.071 Uiso 1 1 calc R L 1
C143 C 0.4935(3) 0.6615(5) 0.1860(4) 0.055(2) Uani 1 1 d . L 1
H14G H 0.4895 0.6145 0.1747 0.066 Uiso 1 1 calc R L 1
H14H H 0.4782 0.6694 0.2155 0.066 Uiso 1 1 calc R L 1
C144 C 0.4814(3) 0.7102(5) 0.1440(4) 0.050(2) Uani 1 1 d . L 1
H144 H 0.4948 0.6982 0.1133 0.060 Uiso 1 1 calc R L 1
C145 C 0.1620(3) 0.8715(10) 0.4773(4) 0.246(17) Uiso 1 1 d D . .
H145 H 0.1751 0.8276 0.4850 0.295 Uiso 1 1 calc R . .
C146 C 0.2917(7) 0.9199(13) 0.2523(9) 0.146(7) Uiso 1 1 d . . .
H146 H 0.2956 0.9044 0.2878 0.175 Uiso 1 1 calc R . .
C147 C 0.3477(7) 0.8687(13) 0.0182(9) 0.144(7) Uiso 1 1 d . . .
H147 H 0.3639 0.9103 0.0192 0.173 Uiso 1 1 calc R . .
C148 C 0.2435(4) 0.7349(8) -0.0348(6) 0.094(4) Uiso 1 1 d . . .
H14I H 0.2562 0.7334 -0.0664 0.141 Uiso 1 1 calc R . .
H14J H 0.2626 0.7444 -0.0073 0.141 Uiso 1 1 calc R . .
H14K H 0.2239 0.7703 -0.0363 0.141 Uiso 1 1 calc R . .
C149 C 0.1194(7) 0.817(3) -0.0622(19) 0.28(2) Uiso 0.50 1 d PD A 1
H14L H 0.1101 0.8588 -0.0482 0.414 Uiso 0.50 1 calc PR A 1
H14M H 0.1195 0.7814 -0.0367 0.414 Uiso 0.50 1 calc PR A 1
H14N H 0.1024 0.8036 -0.0911 0.414 Uiso 0.50 1 calc PR A 1
C150 C 0.3258(6) 1.0739(11) -0.0416(8) 0.128(6) Uiso 1 1 d . . .
H15A H 0.3394 1.0601 -0.0710 0.192 Uiso 1 1 calc R . .
H15B H 0.2980 1.0711 -0.0493 0.192 Uiso 1 1 calc R . .
H15C H 0.3331 1.0441 -0.0135 0.192 Uiso 1 1 calc R . .
C152 C 0.4684(13) 0.914(2) 0.3325(10) 0.140(13) Uiso 0.50 1 d PD C 1
H15G H 0.4914 0.8864 0.3398 0.209 Uiso 0.50 1 calc PR C 1
H15H H 0.4477 0.8991 0.3531 0.209 Uiso 0.50 1 calc PR C 1
H15I H 0.4746 0.9612 0.3400 0.209 Uiso 0.50 1 calc PR C 1
C153 C 0.4652(12) 0.568(2) -0.0631(17) 0.134(13) Uiso 0.50 1 d P . .
H15D H 0.4730 0.5448 -0.0930 0.202 Uiso 0.50 1 calc PR . .
H15E H 0.4844 0.5609 -0.0354 0.202 Uiso 0.50 1 calc PR . .
H15F H 0.4631 0.6167 -0.0701 0.202 Uiso 0.50 1 calc PR . .
C154 C 0.4490(14) 0.4115(19) -0.1686(19) 0.151(15) Uiso 0.50 1 d PD G 1
H15Q H 0.4651 0.3747 -0.1798 0.226 Uiso 0.50 1 calc PR G 1
H15R H 0.4234 0.4087 -0.1859 0.226 Uiso 0.50 1 calc PR G 1
H15S H 0.4465 0.4079 -0.1324 0.226 Uiso 0.50 1 calc PR G 1
C155 C 0.3140(7) 0.6177(13) 0.4600(9) 0.146(7) Uiso 0.50 1 d P E 1
H15M H 0.3195 0.6190 0.4245 0.219 Uiso 0.50 1 calc PR E 1
H15N H 0.2867 0.6070 0.4630 0.219 Uiso 0.50 1 calc PR E 1
H15O H 0.3299 0.5831 0.4771 0.219 Uiso 0.50 1 calc PR E 1
C156 C 0.3733(6) 0.8517(13) -0.4631(8) 0.155(8) Uiso 0.50 1 d PD I 1
H15T H 0.3874 0.8425 -0.4929 0.233 Uiso 0.50 1 calc PR I 1
H15U H 0.3700 0.9004 -0.4594 0.233 Uiso 0.50 1 calc PR I 1
H15V H 0.3479 0.8302 -0.4667 0.233 Uiso 0.50 1 calc PR I 1
C157 C 0.4013(6) 0.7529(11) 0.4917(8) 0.059(5) Uiso 0.50 1 d P . .
H15J H 0.4008 0.7735 0.4584 0.088 Uiso 0.50 1 calc PR . .
H15K H 0.3786 0.7671 0.5088 0.088 Uiso 0.50 1 calc PR . .
H15L H 0.4013 0.7038 0.4883 0.088 Uiso 0.50 1 calc PR . .

loop_
_atom_site_aniso_label
_atom_site_aniso_U_11
_atom_site_aniso_U_22
_atom_site_aniso_U_33
_atom_site_aniso_U_23
_atom_site_aniso_U_13
_atom_site_aniso_U_12
N1 0.055(4) 0.039(4) 0.044(4) -0.011(3) -0.001(3) -0.008(3)
N2 0.067(6) 0.061(5) 0.056(5) 0.001(4) -0.007(4) -0.004(4)
N3 0.068(5) 0.058(6) 0.093(7) -0.015(5) -0.010(5) -0.027(5)
N4 0.090(7) 0.070(6) 0.074(6) -0.006(5) -0.008(5) -0.022(5)
N5 0.072(5) 0.034(4) 0.044(4) -0.008(3) -0.016(3) -0.001(3)
N6 0.078(5) 0.033(4) 0.041(4) -0.013(3) -0.017(4) 0.004(3)
N7 0.069(5) 0.045(4) 0.039(4) -0.012(3) -0.020(4) 0.004(4)
N8 0.061(4) 0.047(4) 0.022(3) 0.004(3) -0.011(3) 0.014(3)
N9 0.087(6) 0.051(5) 0.038(4) -0.008(3) -0.017(4) 0.023(4)
N10 0.076(6) 0.059(5) 0.041(4) -0.022(4) -0.006(4) 0.014(4)
N11 0.064(5) 0.069(5) 0.073(6) -0.040(5) -0.025(4) 0.010(5)
N12 0.069(5) 0.037(4) 0.095(7) -0.031(4) -0.013(5) 0.006(3)
N13 0.065(4) 0.030(3) 0.038(4) -0.002(3) -0.002(3) -0.007(3)
N14 0.082(6) 0.026(3) 0.034(4) -0.005(3) -0.010(3) -0.007(3)
N15 0.056(4) 0.048(4) 0.038(4) 0.016(3) -0.011(3) -0.004(3)
N16 0.052(4) 0.027(3) 0.034(3) -0.004(3) -0.006(3) 0.004(3)
N17 0.052(4) 0.034(4) 0.030(3) 0.008(3) -0.008(3) -0.008(3)
N18 0.055(4) 0.033(3) 0.030(3) 0.007(3) -0.011(3) 0.008(3)
N19 0.058(5) 0.024(3) 0.042(4) 0.012(3) -0.014(3) -0.008(3)
N20 0.047(4) 0.039(4) 0.041(4) 0.001(3) -0.008(3) -0.003(3)
N21 0.047(4) 0.030(4) 0.061(5) -0.015(3) -0.007(3) 0.010(3)
N22 0.058(4) 0.026(4) 0.034(3) 0.005(3) -0.004(3) 0.006(3)
N23 0.057(4) 0.039(4) 0.026(3) 0.003(3) 0.003(3) -0.001(3)
N24 0.052(4) 0.052(4) 0.037(4) 0.008(3) -0.006(3) 0.003(3)
C1 0.089(7) 0.037(5) 0.040(5) -0.007(4) -0.033(5) 0.010(4)
C2 0.083(6) 0.020(4) 0.047(5) -0.010(3) -0.011(4) -0.003(4)
C3 0.088(6) 0.037(5) 0.037(5) -0.010(4) -0.028(4) 0.018(4)
C4 0.098(7) 0.040(5) 0.029(4) -0.005(4) -0.021(4) 0.008(5)
C5 0.082(6) 0.031(4) 0.038(5) -0.005(3) -0.025(4) 0.021(4)
C6 0.077(6) 0.033(4) 0.039(5) 0.007(4) -0.023(4) 0.009(4)
C7 0.089(7) 0.044(5) 0.043(5) -0.009(4) -0.034(5) 0.017(5)
C8 0.069(5) 0.030(4) 0.020(4) -0.008(3) -0.029(3) 0.003(4)
C9 0.076(6) 0.034(5) 0.044(5) -0.003(4) -0.023(4) 0.018(4)
C10 0.059(5) 0.055(6) 0.043(5) -0.022(4) -0.010(4) 0.008(4)
C11 0.046(4) 0.042(5) 0.054(5) -0.023(4) -0.017(4) 0.001(4)
C12 0.061(5) 0.054(6) 0.040(5) -0.018(4) -0.011(4) 0.007(4)
C13 0.053(5) 0.031(5) 0.075(7) -0.011(4) -0.027(5) 0.000(4)
C14 0.060(6) 0.049(6) 0.060(6) -0.019(4) -0.005(5) 0.009(5)
C15 0.079(6) 0.055(6) 0.038(5) -0.029(4) -0.017(4) -0.005(5)
C16 0.059(5) 0.047(5) 0.048(6) -0.008(4) -0.008(4) -0.003(4)
C17 0.041(4) 0.044(5) 0.061(6) -0.002(4) -0.003(4) 0.007(4)
C18 0.069(6) 0.072(7) 0.055(6) -0.028(5) -0.007(5) -0.005(6)
C19 0.079(7) 0.053(6) 0.042(5) 0.011(4) -0.019(4) -0.002(5)
C20 0.075(7) 0.055(6) 0.050(5) 0.000(4) -0.010(5) -0.020(5)
C21 0.068(6) 0.037(5) 0.067(6) 0.002(4) -0.034(5) -0.004(4)
C22 0.054(6) 0.058(6) 0.072(6) -0.012(5) -0.020(5) -0.001(4)
C23 0.066(6) 0.042(5) 0.070(6) -0.015(4) -0.009(5) -0.005(4)
C24 0.068(6) 0.059(6) 0.065(6) 0.000(5) -0.017(5) 0.002(5)
C25 0.059(6) 0.049(6) 0.062(6) -0.016(4) -0.019(5) 0.006(4)
C26 0.064(6) 0.036(5) 0.062(6) 0.012(4) -0.022(4) 0.001(4)
C27 0.059(6) 0.071(7) 0.065(6) -0.017(5) -0.020(5) -0.013(6)
C28 0.085(8) 0.074(8) 0.064(7) -0.007(6) -0.018(6) -0.005(6)
C29 0.087(8) 0.046(6) 0.095(9) -0.034(6) -0.009(7) -0.009(5)
C30 0.074(7) 0.043(5) 0.067(6) -0.007(4) -0.021(5) -0.003(5)
C31 0.066(6) 0.046(6) 0.091(8) -0.001(5) -0.016(6) 0.003(5)
C32 0.070(7) 0.045(5) 0.082(8) -0.017(5) -0.010(6) 0.010(5)
C33 0.081(7) 0.052(6) 0.055(6) -0.013(4) -0.018(6) 0.007(5)
C34 0.072(7) 0.053(6) 0.074(7) -0.020(5) -0.007(6) -0.002(5)
C35 0.110(9) 0.036(5) 0.075(7) -0.007(5) -0.021(7) -0.006(6)
C36 0.077(7) 0.047(5) 0.043(5) -0.015(4) -0.016(5) 0.006(5)
C37 0.092(7) 0.033(5) 0.046(5) -0.012(4) -0.025(5) 0.021(5)
C38 0.073(6) 0.056(6) 0.050(5) -0.028(4) -0.015(5) 0.006(5)
C39 0.104(8) 0.054(6) 0.059(6) -0.025(5) -0.043(6) 0.026(6)
C40 0.086(7) 0.044(6) 0.081(7) -0.015(5) -0.021(6) 0.023(5)
C41 0.077(6) 0.055(6) 0.056(6) -0.011(5) -0.016(5) 0.022(5)
C42 0.069(6) 0.039(5) 0.037(4) -0.010(4) -0.022(4) 0.023(4)
C43 0.072(5) 0.033(4) 0.016(3) -0.006(3) -0.016(3) 0.013(4)
C44 0.070(6) 0.041(5) 0.042(5) 0.007(4) -0.009(4) 0.017(4)
C45 0.084(7) 0.048(5) 0.039(5) 0.000(4) -0.001(4) 0.021(5)
C46 0.104(8) 0.039(5) 0.028(4) -0.008(4) -0.010(4) 0.014(5)
C47 0.073(6) 0.048(5) 0.020(4) -0.005(3) -0.024(4) 0.015(4)
C48 0.089(7) 0.022(4) 0.038(4) -0.008(3) -0.022(4) 0.013(4)
C49 0.063(5) 0.080(6) 0.098(9) -0.043(6) -0.018(6) -0.004(5)
C50 0.099(8) 0.074(7) 0.119(11) -0.060(8) -0.040(7) -0.005(6)
C51 0.114(9) 0.109(8) 0.144(13) -0.089(9) -0.065(10) 0.009(9)
C52 0.095(10) 0.102(8) 0.218(19) -0.100(10) -0.081(11) 0.028(8)
C53 0.086(8) 0.112(10) 0.206(18) -0.103(12) -0.075(10) 0.036(8)
C54 0.087(7) 0.069(5) 0.081(7) -0.052(5) -0.044(6) 0.012(5)
C55 0.057(5) 0.071(6) 0.044(4) -0.011(4) -0.009(4) 0.001(4)
C56 0.075(7) 0.132(10) 0.042(5) -0.011(6) -0.011(4) 0.024(7)
C57 0.102(9) 0.145(12) 0.045(5) -0.028(7) -0.007(5) 0.049(8)
C58 0.054(5) 0.083(7) 0.053(5) -0.005(5) -0.001(4) 0.020(5)
C59 0.066(6) 0.061(6) 0.041(4) -0.010(4) -0.010(4) 0.008(4)
C60 0.053(5) 0.057(5) 0.040(4) -0.015(4) -0.001(3) 0.000(4)
C61 0.051(5) 0.038(4) 0.047(5) -0.002(4) -0.019(4) -0.004(4)
C62 0.055(5) 0.062(6) 0.024(4) -0.001(4) -0.011(3) 0.008(4)
C63 0.066(5) 0.040(5) 0.035(4) -0.017(3) -0.014(4) -0.001(4)
C64 0.068(5) 0.047(5) 0.031(4) -0.006(4) -0.012(4) 0.007(4)
C65 0.058(5) 0.046(5) 0.037(4) 0.000(4) -0.009(4) 0.000(4)
C66 0.073(6) 0.038(5) 0.036(4) -0.007(4) -0.015(4) 0.007(4)
C67 0.103(9) 0.057(7) 0.098(9) -0.006(6) 0.002(7) -0.040(6)
C68 0.114(11) 0.095(10) 0.116(12) -0.045(9) 0.009(9) -0.028(9)
C69 0.141(14) 0.090(10) 0.103(12) -0.003(9) 0.007(10) -0.017(10)
C70 0.160(14) 0.099(12) 0.081(10) 0.046(9) -0.012(10) -0.015(10)
C71 0.122(10) 0.059(7) 0.091(9) 0.017(6) -0.002(8) 0.006(7)
C72 0.085(7) 0.044(6) 0.094(8) -0.007(5) -0.019(6) -0.010(5)
C73 0.041(4) 0.041(5) 0.044(5) 0.000(4) -0.001(4) -0.002(3)
C74 0.035(4) 0.035(4) 0.056(5) 0.003(4) -0.007(4) 0.001(3)
C75 0.042(4) 0.056(6) 0.051(5) -0.002(4) -0.009(4) 0.007(4)
C76 0.045(4) 0.026(4) 0.063(5) 0.006(4) -0.008(4) 0.006(3)
C77 0.039(4) 0.066(6) 0.052(5) -0.002(4) -0.004(4) 0.014(4)
C78 0.048(4) 0.036(4) 0.039(4) -0.001(3) -0.013(3) -0.006(4)
C79 0.054(5) 0.035(4) 0.026(4) 0.006(3) -0.008(3) -0.002(4)
C80 0.051(5) 0.048(5) 0.051(6) -0.013(4) 0.006(4) 0.010(4)
C81 0.045(4) 0.033(4) 0.030(4) 0.009(3) -0.006(3) 0.005(3)
C82 0.042(4) 0.029(4) 0.018(3) 0.012(3) -0.008(3) 0.007(3)
C83 0.052(4) 0.024(4) 0.019(3) -0.008(3) -0.004(3) -0.007(3)
C84 0.053(5) 0.032(4) 0.025(4) 0.007(3) -0.008(3) -0.008(3)
C85 0.044(4) 0.030(4) 0.021(3) -0.004(3) -0.014(3) 0.004(3)
C86 0.051(4) 0.021(4) 0.024(4) -0.009(3) -0.004(3) -0.002(3)
C87 0.045(4) 0.026(4) 0.038(4) 0.002(3) -0.009(3) -0.012(3)
C88 0.048(4) 0.032(4) 0.035(4) -0.006(3) -0.010(3) -0.006(4)
C89 0.037(4) 0.037(4) 0.041(4) 0.015(3) -0.008(3) -0.008(3)
C90 0.048(4) 0.021(4) 0.044(4) -0.006(3) 0.000(3) -0.004(3)
C91 0.055(5) 0.038(5) 0.053(5) 0.008(4) 0.001(4) 0.000(4)
C92 0.060(5) 0.033(4) 0.042(5) 0.001(4) -0.004(4) -0.006(4)
C93 0.061(5) 0.034(4) 0.046(5) 0.017(4) 0.008(4) 0.007(4)
C94 0.048(4) 0.022(4) 0.045(4) 0.006(3) 0.003(4) 0.009(3)
C95 0.053(4) 0.021(4) 0.042(4) 0.004(3) -0.002(3) 0.008(3)
C96 0.075(6) 0.027(4) 0.039(4) 0.013(3) -0.012(4) -0.004(4)
C97 0.058(5) 0.035(4) 0.035(4) 0.007(3) -0.003(4) -0.003(4)
C98 0.055(5) 0.028(4) 0.046(5) 0.005(3) 0.003(4) -0.004(4)
C99 0.057(5) 0.040(5) 0.032(4) -0.002(3) -0.010(3) 0.005(4)
C100 0.086(7) 0.024(4) 0.042(5) 0.005(3) -0.024(5) -0.010(4)
C101 0.066(6) 0.026(4) 0.055(5) -0.001(4) 0.004(4) -0.017(4)
C102 0.061(5) 0.026(4) 0.048(5) 0.000(3) -0.005(4) -0.008(4)
C103 0.055(5) 0.036(4) 0.030(4) 0.007(3) -0.009(4) -0.012(4)
C104 0.059(5) 0.027(4) 0.031(4) 0.002(3) 0.002(3) -0.002(3)
C105 0.063(5) 0.023(4) 0.040(4) 0.009(3) -0.008(4) 0.003(4)
C106 0.047(5) 0.036(5) 0.063(6) -0.004(4) 0.004(4) -0.004(4)
C107 0.051(5) 0.029(4) 0.045(5) 0.002(3) -0.003(4) -0.009(3)
C108 0.062(6) 0.042(5) 0.024(4) 0.011(3) 0.001(4) -0.006(4)
C109 0.055(5) 0.036(4) 0.037(4) 0.010(3) -0.004(4) -0.015(4)
C110 0.076(6) 0.028(4) 0.044(5) 0.002(3) -0.018(4) -0.015(4)
C111 0.082(6) 0.053(6) 0.036(5) 0.014(4) -0.023(5) -0.032(5)
C112 0.108(8) 0.036(5) 0.049(5) 0.000(4) 0.008(5) -0.010(5)
C113 0.079(7) 0.048(5) 0.057(6) 0.008(4) 0.002(5) -0.017(5)
C114 0.070(5) 0.027(4) 0.028(4) 0.005(3) -0.005(4) -0.013(4)
C115 0.051(4) 0.032(4) 0.032(4) 0.000(3) -0.008(3) 0.012(3)
C116 0.060(5) 0.046(5) 0.033(4) -0.009(4) -0.016(4) 0.015(4)
C117 0.078(7) 0.062(6) 0.046(5) -0.014(4) -0.015(5) 0.008(5)
C118 0.081(7) 0.054(6) 0.054(6) -0.034(5) -0.029(5) 0.009(5)
C119 0.061(5) 0.052(5) 0.057(6) -0.016(4) -0.020(4) 0.007(4)
C120 0.050(5) 0.030(4) 0.037(4) -0.014(3) -0.018(3) 0.005(3)
C121 0.056(5) 0.027(4) 0.045(5) 0.003(3) -0.003(4) -0.007(3)
C122 0.063(6) 0.035(5) 0.068(6) 0.003(4) -0.008(5) -0.013(4)
C123 0.067(6) 0.089(8) 0.043(5) 0.028(5) -0.007(4) -0.026(5)
C124 0.074(6) 0.068(6) 0.048(5) 0.024(5) -0.009(5) -0.012(5)
C125 0.057(5) 0.048(5) 0.042(5) 0.030(4) -0.015(4) -0.012(4)
C126 0.055(5) 0.032(4) 0.039(4) 0.017(3) -0.012(4) -0.014(4)
C127 0.064(5) 0.016(4) 0.040(4) 0.002(3) 0.003(4) 0.000(3)
C128 0.062(5) 0.038(5) 0.035(4) 0.003(3) -0.003(4) -0.013(4)
C129 0.075(6) 0.030(4) 0.057(5) -0.003(4) 0.001(5) -0.001(4)
C130 0.103(8) 0.034(5) 0.067(6) -0.005(4) 0.002(6) 0.014(5)
C131 0.073(6) 0.040(5) 0.076(7) 0.009(5) -0.005(5) -0.001(4)
C132 0.056(5) 0.041(5) 0.030(4) -0.008(3) 0.000(3) 0.003(4)
C133 0.045(4) 0.039(4) 0.039(4) -0.001(3) -0.010(3) 0.007(3)
C134 0.047(5) 0.054(5) 0.059(6) -0.017(4) 0.001(4) -0.007(4)
C135 0.050(5) 0.056(6) 0.055(5) 0.015(4) -0.017(4) -0.008(4)
C136 0.064(6) 0.048(5) 0.063(6) 0.026(5) 0.001(5) 0.007(4)
C137 0.052(5) 0.032(4) 0.041(4) 0.009(3) -0.003(4) 0.007(3)
C138 0.053(5) 0.022(4) 0.044(4) -0.001(3) 0.001(4) 0.000(3)
C139 0.051(5) 0.037(4) 0.028(4) 0.005(3) -0.005(3) 0.002(3)
C140 0.053(5) 0.058(5) 0.034(4) 0.008(4) -0.013(4) 0.004(4)
C141 0.054(5) 0.059(6) 0.051(5) 0.025(4) -0.018(4) 0.000(4)
C142 0.059(5) 0.076(7) 0.041(5) 0.024(5) -0.010(4) 0.016(5)
C143 0.053(5) 0.055(6) 0.056(5) 0.006(4) -0.007(4) -0.005(4)
C144 0.052(5) 0.046(5) 0.053(5) 0.012(4) 0.003(4) 0.002(4)

loop_
_atom_type_symbol
_atom_type_description
_atom_type_scat_dispersion_real
_atom_type_scat_dispersion_imag
_atom_type_scat_source
C C 0.0033 0.0016 'International Tables Vol C Tables 4.2.6.8 and 6.1.1.4'
H H 0.0000 0.0000 'International Tables Vol C Tables 4.2.6.8 and 6.1.1.4'
Cl Cl 0.1484 0.1585 'International Tables Vol C Tables 4.2.6.8 and 6.1.1.4'
N N 0.0061 0.0033 'International Tables Vol C Tables 4.2.6.8 and 6.1.1.4'
O O 0.0106 0.0060 'International Tables Vol C Tables 4.2.6.8 and 6.1.1.4'

loop_
_geom_angle_atom_site_label_1
_geom_angle_atom_site_label_2
_geom_angle_atom_site_label_3
_geom_angle
_geom_angle_site_symmetry_1
_geom_angle_site_symmetry_3
C17 N1 C60 119.2(8) . .
C25 N2 C55 119.2(9) . .
C27 N3 C72 116.0(9) . .
C35 N4 C67 119.6(11) . .
C26 N5 C61 118.2(7) . .
C8 N6 C66 117.3(7) . .
C16 N7 C48 118.2(7) . .
C9 N8 C43 115.7(7) . .
C7 N9 C42 115.5(7) . .
C36 N10 C37 118.5(8) . .
C18 N11 C54 117.0(11) . .
C34 N12 C49 113.1(11) . .
C97 N13 C114 119.7(7) . .
C108 N14 C109 117.0(7) . .
C107 N15 C132 118.5(7) . .
C88 N16 C127 116.2(7) . .
C90 N17 C133 119.6(6) . .
C98 N18 C138 117.3(7) . .
C89 N19 C126 118.4(7) . .
C81 N20 C121 115.7(7) . .
C80 N21 C120 115.9(8) . .
C99 N22 C115 117.7(6) . .
C79 N23 C139 118.4(6) . .
C106 N24 C144 116.6(7) . .
C2 C1 C6 119.0(8) . .
C1 C2 C7 121.1(8) . .
C3 C2 C1 120.6(8) . .
C3 C2 C7 118.0(8) . .
C2 C3 C4 120.9(8) . .
C3 C4 C8 121.7(7) . .
C5 C4 C3 117.7(7) . .
C5 C4 C8 120.5(8) . .
C6 C5 C4 122.1(8) . .
C1 C6 C9 116.9(7) . .
C5 C6 C1 119.5(7) . .
C5 C6 C9 123.0(8) . .
N9 C7 C2 122.7(8) . .
N6 C8 C4 120.5(7) . .
N8 C9 C6 120.6(8) . .
C11 C10 C15 118.7(9) . .
C11 C10 C16 119.3(8) . .
C15 C10 C16 121.9(9) . .
C12 C11 C10 120.6(7) . .
C11 C12 C13 118.9(9) . .
C11 C12 C17 119.7(8) . .
C13 C12 C17 121.0(9) . .
C14 C13 C12 119.8(9) . .
C13 C14 C15 122.4(8) . .
C13 C14 C18 118.8(10) . .
C15 C14 C18 118.7(10) . .
C14 C15 C10 119.6(9) . .
N7 C16 C10 124.3(8) . .
N1 C17 C12 122.7(9) . .
N11 C18 C14 124.4(10) . .
C20 C19 C24 117.3(9) . .
C20 C19 C25 123.9(9) . .
C25 C19 C24 118.5(9) . .
C19 C20 C21 123.7(9) . .
C20 C21 C22 119.7(9) . .
C20 C21 C26 122.0(8) . .
C22 C21 C26 118.4(8) . .
C21 C22 C23 120.5(9) . .
C22 C23 C27 121.3(9) . .
C24 C23 C22 118.1(9) . .
C24 C23 C27 120.6(9) . .
C23 C24 C19 120.4(9) . .
N2 C25 C19 127.5(10) . .
N5 C26 C21 122.7(8) . .
N3 C27 C23 119.1(9) . .
C29 C28 C34 116.3(12) . .
C33 C28 C29 118.3(11) . .
C33 C28 C34 125.3(11) . .
C30 C29 C28 118.1(12) . .
C29 C30 C35 120.1(12) . .
C31 C30 C29 122.0(11) . .
C31 C30 C35 117.9(10) . .
C30 C31 C32 122.0(10) . .
C31 C32 C33 114.2(11) . .
C31 C32 C36 122.7(10) . .
C36 C32 C33 122.9(10) . .
C28 C33 C32 125.2(10) . .
N12 C34 C28 121.5(11) . .
N4 C35 C30 123.0(12) . .
N10 C36 C32 124.8(9) . .
N10 C37 C38 107.6(8) . .
N10 C37 C42 110.2(7) . .
C42 C37 C38 111.5(8) . .
C39 C38 C37 110.2(9) . .
C38 C39 C40 111.2(8) . .
C39 C40 C41 108.8(9) . .
C42 C41 C40 110.2(9) . .
N9 C42 C37 109.3(7) . .
N9 C42 C41 108.5(8) . .
C41 C42 C37 109.5(7) . .
N8 C43 C48 106.8(6) . .
C44 C43 N8 110.1(7) . .
C44 C43 C48 112.7(7) . .
C43 C44 C45 113.1(8) . .
C46 C45 C44 112.0(8) . .
C47 C46 C45 112.9(8) . .
C46 C47 C48 113.3(7) . .
N7 C48 C43 111.0(6) . .
N7 C48 C47 111.6(7) . .
C43 C48 C47 107.2(7) . .
N12 C49 C50 105.2(9) . .
N12 C49 C54 107.3(10) . .
C54 C49 C50 105.3(11) . .
C49 C50 C51 110.2(10) . .
C50 C51 C52 107.8(14) . .
C53 C52 C51 105.2(18) . .
C52 C53 C54 106.6(11) . .
N11 C54 C49 104.0(10) . .
N11 C54 C53 106.4(9) . .
C49 C54 C53 107.2(13) . .
N2 C55 C56 110.1(9) . .
N2 C55 C60 108.2(7) . .
C56 C55 C60 110.4(8) . .
C55 C56 C57 110.4(11) . .
C58 C57 C56 110.7(10) . .
C59 C58 C57 110.2(9) . .
C58 C59 C60 115.0(9) . .
N1 C60 C55 108.6(7) . .
N1 C60 C59 111.1(8) . .
C59 C60 C55 110.3(7) . .
N5 C61 C62 108.5(7) . .
N5 C61 C66 110.4(7) . .
C66 C61 C62 111.7(7) . .
C63 C62 C61 111.8(7) . .
C64 C63 C62 109.5(7) . .
C65 C64 C63 110.3(7) . .
C64 C65 C66 113.3(8) . .
N6 C66 C61 105.9(7) . .
N6 C66 C65 111.0(8) . .
C61 C66 C65 112.2(7) . .
N4 C67 C68 109.1(11) . .
N4 C67 C72 110.4(12) . .
C68 C67 C72 111.7(11) . .
C67 C68 C69 109.8(12) . .
C70 C69 C68 106.4(15) . .
C69 C70 C71 115.9(15) . .
C72 C71 C70 104.8(11) . .
N3 C72 C67 107.8(10) . .
N3 C72 C71 106.3(10) . .
C71 C72 C67 113.0(11) . .
C74 C73 C78 120.5(8) . .
C73 C74 C75 118.4(8) . .
C73 C74 C79 121.2(7) . .
C75 C74 C79 120.3(8) . .
C76 C75 C74 121.8(9) . .
C75 C76 C77 119.7(8) . .
C75 C76 C80 121.9(9) . .
C77 C76 C80 118.3(7) . .
C78 C77 C76 120.3(8) . .
C73 C78 C81 118.5(7) . .
C77 C78 C73 119.4(8) . .
C77 C78 C81 122.1(7) . .
N23 C79 C74 125.8(7) . .
N21 C80 C76 119.1(9) . .
N20 C81 C78 121.0(7) . .
C83 C82 C88 117.8(6) . .
C87 C82 C83 119.7(7) . .
C87 C82 C88 122.5(7) . .
C82 C83 C84 119.2(7) . .
C83 C84 C89 119.3(7) . .
C85 C84 C83 120.3(7) . .
C85 C84 C89 120.4(7) . .
C84 C85 C86 120.9(7) . .
C85 C86 C87 118.6(7) . .
C85 C86 C90 121.7(6) . .
C87 C86 C90 119.6(6) . .
C82 C87 C86 121.0(7) . .
N16 C88 C82 120.0(7) . .
N19 C89 C84 122.2(8) . .
N17 C90 C86 124.3(7) . .
C92 C91 C96 117.7(8) . .
C92 C91 C97 122.6(8) . .
C96 C91 C97 119.7(8) . .
C93 C92 C91 122.1(8) . .
C92 C93 C94 119.8(7) . .
C92 C93 C98 120.3(8) . .
C94 C93 C98 119.8(7) . .
C93 C94 C95 119.3(7) . .
C94 C95 C99 122.7(7) . .
C96 C95 C94 119.4(7) . .
C96 C95 C99 117.8(7) . .
C91 C96 C95 121.7(7) . .
N13 C97 C91 125.9(8) . .
N18 C98 C93 121.3(7) . .
N22 C99 C95 125.2(7) . .
C101 C100 C106 115.7(9) . .
C105 C100 C101 121.5(9) . .
C105 C100 C106 122.7(8) . .
C100 C101 C102 119.2(9) . .
C101 C102 C107 119.6(8) . .
C103 C102 C101 119.1(8) . .
C103 C102 C107 121.2(8) . .
C102 C103 C104 120.5(8) . .
C103 C104 C105 121.0(8) . .
C103 C104 C108 121.6(8) . .
C105 C104 C108 117.4(7) . .
C100 C105 C104 118.7(8) . .
N24 C106 C100 120.4(8) . .
N15 C107 C102 123.7(8) . .
N14 C108 C104 121.6(7) . .
N14 C109 C110 111.8(7) . .
N14 C109 C114 111.4(6) . .
C114 C109 C110 107.6(7) . .
C111 C110 C109 114.3(8) . .
C110 C111 C112 109.5(7) . .
C111 C112 C113 111.9(9) . .
C114 C113 C112 106.6(8) . .
N13 C114 C109 107.8(7) . .
N13 C114 C113 107.8(7) . .
C109 C114 C113 113.9(7) . .
N22 C115 C116 110.2(6) . .
N22 C115 C120 111.1(6) . .
C120 C115 C116 110.3(7) . .
C117 C116 C115 111.6(7) . .
C118 C117 C116 112.2(8) . .
C117 C118 C119 109.4(9) . .
C118 C119 C120 111.8(7) . .
N21 C120 C115 107.9(6) . .
N21 C120 C119 108.1(6) . .
C115 C120 C119 109.7(7) . .
N20 C121 C122 108.1(7) . .
N20 C121 C126 109.9(7) . .
C126 C121 C122 107.5(7) . .
C123 C122 C121 110.8(8) . .
C122 C123 C124 111.0(9) . .
C123 C124 C125 108.5(7) . .
C126 C125 C124 111.5(8) . .
N19 C126 C121 108.2(6) . .
N19 C126 C125 107.6(7) . .
C125 C126 C121 109.7(7) . .
N16 C127 C128 107.2(6) . .
N16 C127 C132 110.1(6) . .
C132 C127 C128 110.0(6) . .
C129 C128 C127 111.5(7) . .
C130 C129 C128 110.4(8) . .
C131 C130 C129 112.4(9) . .
C132 C131 C130 112.3(8) . .
N15 C132 C127 107.7(7) . .
N15 C132 C131 109.7(7) . .
C131 C132 C127 111.9(7) . .
N17 C133 C134 109.1(7) . .
N17 C133 C138 107.3(6) . .
C134 C133 C138 110.8(7) . .
C133 C134 C135 110.9(7) . .
C136 C135 C134 111.2(7) . .
C137 C136 C135 110.5(7) . .
C136 C137 C138 112.3(7) . .
N18 C138 C133 110.1(6) . .
N18 C138 C137 109.1(6) . .
C137 C138 C133 110.8(7) . .
N23 C139 C144 108.8(6) . .
C140 C139 N23 108.6(6) . .
C140 C139 C144 111.0(7) . .
C139 C140 C141 111.0(7) . .
C142 C141 C140 107.6(8) . .
C141 C142 C143 114.0(8) . .
C144 C143 C142 106.7(7) . .
N24 C144 C139 108.5(7) . .
N24 C144 C143 107.6(7) . .
C139 C144 C143 112.6(8) . .
Cl7 C145 Cl9 109.6(7) . .
Cl8 C145 Cl7 112.8(8) . .
Cl8 C145 Cl9 113.2(9) . .
Cl4 C146 Cl5 115.8(14) . .
Cl4 C146 Cl6 105.2(14) . .
Cl5 C146 Cl6 108.7(13) . .
Cl1 C147 Cl2 118.5(14) . .
Cl1 C147 Cl3 117.9(14) . .
Cl2 C147 Cl3 109.8(13) . .

loop_
_geom_bond_atom_site_label_1
_geom_bond_atom_site_label_2
_geom_bond_distance
_geom_bond_site_symmetry_2
Cl1 C147 1.64(2) .
Cl2 C147 1.71(3) .
Cl3 C147 1.85(3) .
Cl4 C146 1.73(3) .
Cl5 C146 1.78(3) .
Cl6 C146 1.86(3) .
Cl7 C145 1.727(5) .
Cl8 C145 1.725(5) .
Cl9 C145 1.728(5) .
O1 C150 1.36(3) .
O2 C153 1.43(5) .
O4 O4 1.66(3) 2_655
O7 C148 1.343(17) .
O10 C49B 1.77(5) .
O11 C152 1.438(19) .
O13 C157 1.49(3) .
O15 C55B 1.59(3) .
O16 C154 1.482(19) .
O20 C56B 1.558(17) .
N1 C17 1.222(11) .
N1 C60 1.480(12) .
N2 C25 1.211(13) .
N2 C55 1.495(14) .
N3 C27 1.260(15) .
N3 C72 1.475(14) .
N4 C35 1.261(17) .
N4 C67 1.441(18) .
N5 C26 1.293(12) .
N5 C61 1.454(12) .
N6 C8 1.305(11) .
N6 C66 1.427(11) .
N7 C16 1.261(12) .
N7 C48 1.415(13) .
N8 C9 1.256(11) .
N8 C43 1.494(9) .
N9 C7 1.279(12) .
N9 C42 1.496(11) .
N10 C36 1.247(13) .
N10 C37 1.478(14) .
N11 C18 1.273(15) .
N11 C54 1.483(12) .
N12 C34 1.287(15) .
N12 C49 1.435(15) .
N13 C97 1.252(11) .
N13 C114 1.496(10) .
N14 C108 1.265(11) .
N14 C109 1.426(12) .
N15 C107 1.259(12) .
N15 C132 1.478(11) .
N16 C88 1.253(10) .
N16 C127 1.475(10) .
N17 C90 1.251(10) .
N17 C133 1.478(11) .
N18 C98 1.227(11) .
N18 C138 1.493(10) .
N19 C89 1.255(11) .
N19 C126 1.482(10) .
N20 C81 1.271(10) .
N20 C121 1.457(11) .
N21 C80 1.226(12) .
N21 C120 1.478(10) .
N22 C99 1.251(11) .
N22 C115 1.461(10) .
N23 C79 1.261(11) .
N23 C139 1.501(10) .
N24 C106 1.327(12) .
N24 C144 1.468(12) .
C1 C2 1.401(13) .
C1 C6 1.419(13) .
C2 C3 1.345(12) .
C2 C7 1.457(13) .
C3 C4 1.419(13) .
C4 C5 1.398(12) .
C4 C8 1.492(11) .
C5 C6 1.344(12) .
C6 C9 1.520(11) .
C10 C11 1.400(14) .
C10 C15 1.433(12) .
C10 C16 1.451(14) .
C11 C12 1.393(14) .
C12 C13 1.430(13) .
C12 C17 1.471(14) .
C13 C14 1.355(15) .
C14 C15 1.363(15) .
C14 C18 1.477(14) .
C19 C20 1.364(15) .
C19 C24 1.452(15) .
C19 C25 1.410(15) .
C20 C21 1.372(15) .
C21 C22 1.383(14) .
C21 C26 1.447(15) .
C22 C23 1.432(15) .
C23 C24 1.408(15) .
C23 C27 1.500(15) .
C28 C29 1.421(18) .
C28 C33 1.345(17) .
C28 C34 1.449(17) .
C29 C30 1.419(17) .
C30 C31 1.363(17) .
C30 C35 1.548(16) .
C31 C32 1.401(17) .
C32 C33 1.458(16) .
C32 C36 1.432(16) .
C37 C38 1.572(13) .
C37 C42 1.516(14) .
C38 C39 1.529(18) .
C39 C40 1.532(17) .
C40 C41 1.579(14) .
C41 C42 1.507(15) .
C43 C44 1.474(13) .
C43 C48 1.544(14) .
C44 C45 1.529(12) .
C45 C46 1.525(15) .
C46 C47 1.492(14) .
C47 C48 1.558(11) .
C49 C50 1.564(15) .
C49 C54 1.55(2) .
C50 C51 1.57(2) .
C51 C52 1.58(3) .
C52 C53 1.54(2) .
C53 C54 1.569(18) .
C55 C56 1.518(15) .
C55 C60 1.548(13) .
C56 C57 1.55(2) .
C57 C58 1.540(16) .
C58 C59 1.462(14) .
C59 C60 1.501(14) .
C61 C62 1.546(11) .
C61 C66 1.514(14) .
C62 C63 1.546(13) .
C63 C64 1.524(14) .
C64 C65 1.514(12) .
C65 C66 1.515(13) .
C67 C68 1.55(2) .
C67 C72 1.56(2) .
C68 C69 1.56(3) .
C69 C70 1.46(3) .
C70 C71 1.53(2) .
C71 C72 1.524(19) .
C73 C74 1.397(12) .
C73 C78 1.428(12) .
C74 C75 1.401(13) .
C74 C79 1.457(11) .
C75 C76 1.356(13) .
C76 C77 1.429(13) .
C76 C80 1.525(12) .
C77 C78 1.359(13) .
C78 C81 1.472(12) .
C82 C83 1.405(11) .
C82 C87 1.392(11) .
C82 C88 1.488(11) .
C83 C84 1.420(11) .
C84 C85 1.379(12) .
C84 C89 1.477(11) .
C85 C86 1.405(11) .
C86 C87 1.412(11) .
C86 C90 1.431(11) .
C91 C92 1.389(13) .
C91 C96 1.392(13) .
C91 C97 1.442(12) .
C92 C93 1.383(12) .
C93 C94 1.396(13) .
C93 C98 1.499(12) .
C94 C95 1.405(11) .
C95 C96 1.395(12) .
C95 C99 1.475(12) .
C100 C101 1.401(13) .
C100 C105 1.366(14) .
C100 C106 1.475(13) .
C101 C102 1.428(13) .
C102 C103 1.370(13) .
C102 C107 1.451(12) .
C103 C104 1.396(11) .
C104 C105 1.404(12) .
C104 C108 1.525(12) .
C109 C110 1.559(11) .
C109 C114 1.505(13) .
C110 C111 1.478(15) .
C111 C112 1.509(16) .
C112 C113 1.544(13) .
C113 C114 1.526(14) .
C115 C116 1.557(11) .
C115 C120 1.536(13) .
C116 C117 1.541(12) .
C117 C118 1.514(17) .
C118 C119 1.537(14) .
C119 C120 1.544(11) .
C121 C122 1.566(12) .
C121 C126 1.532(12) .
C122 C123 1.504(15) .
C123 C124 1.535(14) .
C124 C125 1.547(13) .
C125 C126 1.515(13) .
C127 C128 1.562(11) .
C127 C132 1.513(12) .
C128 C129 1.547(13) .
C129 C130 1.520(15) .
C130 C131 1.521(16) .
C131 C132 1.508(13) .
C133 C134 1.502(13) .
C133 C138 1.550(12) .
C134 C135 1.548(13) .
C135 C136 1.536(15) .
C136 C137 1.494(12) .
C137 C138 1.528(12) .
C139 C140 1.490(12) .
C139 C144 1.504(13) .
C140 C141 1.558(12) .
C141 C142 1.496(16) .
C142 C143 1.565(14) .
C143 C144 1.522(13) .
